data_4345341
loop_
_publ_author_name
'Tatebe, Caleb J.'
'Zeller, Matthias'
'Bart, Suzanne C.'

_publ_section_title
;
 [2\p+2\p] Cycloaddition of Isocyanates to Uranium(IV) Imido Complexes for
 the Synthesis of U(IV) \k(2)-Ureato Compounds.
;
_journal_issue 4
_journal_name_full 'Inorganic chemistry'
_journal_page_first 1956
_journal_page_last 1965
_journal_paper_doi 10.1021/acs.inorgchem.6b02547
_journal_volume 56
_journal_year 2017
_chemical_formula_moiety 'C42 H59 B2 N13 U, C4 H10 O'
_chemical_formula_sum 'C46 H69 B2 N13 O U'
_chemical_formula_weight 1079.79
_space_group_crystal_system monoclinic
_space_group_IT_number 15
_space_group_name_Hall '-C 2yc'
_space_group_name_H-M_alt 'C 1 2/c 1'
_symmetry_space_group_name_Hall '-C 2yc'
_symmetry_space_group_name_H-M 'C 1 2/c 1'
_atom_sites_solution_hydrogens geom
_atom_sites_solution_primary patt
_atom_sites_solution_secondary difmap
_audit_creation_method SHELXL-2014/7
_cell_angle_alpha 90
_cell_angle_beta 115.484(3)
_cell_angle_gamma 90
_cell_formula_units_Z 4
_cell_length_a 16.0622(4)
_cell_length_b 20.1994(12)
_cell_length_c 17.3817(9)
_cell_measurement_reflns_used 24929
_cell_measurement_temperature 150(2)
_cell_measurement_theta_max 30.778
_cell_measurement_theta_min 2.499
_cell_volume 5090.8(4)
_computing_cell_refinement 'HKL3000 (Otwinowski & Minor, 1997)'
_computing_data_collection 'Nonius Collect (Nonius, 1998)'
_computing_data_reduction 'HKL3000 (Otwinowski & Minor, 1997)'
_computing_structure_refinement
;  
SHELXL-2014/7 (Sheldrick, 2014), 
SHELXLE Rev714 (H\"ubschle et al., 2011)
;
_computing_structure_solution 'SHELXS-97 (Sheldrick, 2008)'
_diffrn_ambient_temperature 150(2)
_diffrn_measured_fraction_theta_full 0.998
_diffrn_measured_fraction_theta_max 0.830
_diffrn_measurement_device_type 'Nonius Kappa CCD diffractometer'
_diffrn_measurement_method '\w and \f scans'
_diffrn_radiation_monochromator graphite
_diffrn_radiation_type MoK\a
_diffrn_radiation_wavelength 0.71073
_diffrn_reflns_av_R_equivalents 0.0722
_diffrn_reflns_av_unetI/netI 0.0744
_diffrn_reflns_Laue_measured_fraction_full 0.998
_diffrn_reflns_Laue_measured_fraction_max 0.830
_diffrn_reflns_limit_h_max 20
_diffrn_reflns_limit_h_min -21
_diffrn_reflns_limit_k_max 26
_diffrn_reflns_limit_k_min -24
_diffrn_reflns_limit_l_max 23
_diffrn_reflns_limit_l_min -22
_diffrn_reflns_number 24929
_diffrn_reflns_point_group_measured_fraction_full 0.998
_diffrn_reflns_point_group_measured_fraction_max 0.830
_diffrn_reflns_theta_full 25.242
_diffrn_reflns_theta_max 30.778
_diffrn_reflns_theta_min 2.499
_diffrn_source 'fine focus X-ray tube'
_exptl_absorpt_coefficient_mu 3.235
_exptl_absorpt_correction_T_max 0.511
_exptl_absorpt_correction_T_min 0.259
_exptl_absorpt_correction_type multi-scan
_exptl_absorpt_process_details 'SCALEPACK (Otwinowski & Minor, 1997)'
_exptl_crystal_colour brown
_exptl_crystal_density_diffrn 1.409
_exptl_crystal_description needle
_exptl_crystal_F_000 2184
_exptl_crystal_size_max 0.600
_exptl_crystal_size_mid 0.360
_exptl_crystal_size_min 0.240
_refine_diff_density_max 2.202
_refine_diff_density_min -2.781
_refine_diff_density_rms 0.208
_refine_ls_extinction_coef 0.00175(13)
_refine_ls_extinction_expression Fc^*^=kFc[1+0.001xFc^2^\l^3^/sin(2\q)]^-1/4^
_refine_ls_extinction_method 'SHELXL-2014/7 (Sheldrick 2014'
_refine_ls_goodness_of_fit_ref 1.101
_refine_ls_hydrogen_treatment constr
_refine_ls_matrix_type full
_refine_ls_number_parameters 318
_refine_ls_number_reflns 6602
_refine_ls_number_restraints 58
_refine_ls_restrained_S_all 1.102
_refine_ls_R_factor_all 0.0904
_refine_ls_R_factor_gt 0.0518
_refine_ls_shift/su_max 0.000
_refine_ls_shift/su_mean 0.000
_refine_ls_structure_factor_coef Fsqd
_refine_ls_weighting_details 'w=1/[\s^2^(Fo^2^)+(0.0385P)^2^+66.2343P] where P=(Fo^2^+2Fc^2^)/3'
_refine_ls_weighting_scheme calc
_refine_ls_wR_factor_gt 0.1061
_refine_ls_wR_factor_ref 0.1390
_reflns_Friedel_coverage 0.000
_reflns_number_gt 4833
_reflns_number_total 6602
_reflns_threshold_expression 'I > 2\s(I)'
_cod_data_source_file ic6b02547_si_004.cif
_cod_data_source_block cjt76_pl
_cod_database_code 4345341
_shelx_shelxl_version_number 2014/7
_shelx_space_group_comment
;
The symmetry employed for this shelxl refinement is uniquely defined
by the following loop, which should always be used as a source of
symmetry information in preference to the above space-group names.
They are only intended as comments.
;
_shelx_estimated_absorpt_t_min 0.247
_shelx_estimated_absorpt_t_max 0.511

loop_
_space_group_symop_operation_xyz
'x, y, z'
'-x, y, -z+1/2'
'x+1/2, y+1/2, z'
'-x+1/2, y+1/2, -z+1/2'
'-x, -y, -z'
'x, -y, z-1/2'
'-x+1/2, -y+1/2, -z'
'x+1/2, -y+1/2, z-1/2'

loop_
_atom_site_label
_atom_site_type_symbol
_atom_site_fract_x
_atom_site_fract_y
_atom_site_fract_z
_atom_site_U_iso_or_equiv
_atom_site_adp_type
_atom_site_occupancy
_atom_site_site_symmetry_order
_atom_site_calc_flag
_atom_site_refinement_flags_posn
_atom_site_refinement_flags_adp
_atom_site_refinement_flags_occupancy
_atom_site_disorder_assembly
_atom_site_disorder_group
U1 U 0.0000 0.03893(2) 0.2500 0.03038(14) Uani 1 2 d S T P . .
N1 N 0.1535(4) -0.0765(3) 0.3970(3) 0.0355(12) Uani 1 1 d . . . . .
N2 N 0.0594(4) -0.0700(3) 0.3465(3) 0.0339(12) Uani 1 1 d . . . . .
N3 N 0.2277(4) -0.0107(3) 0.3161(4) 0.0402(14) Uani 1 1 d . . . . .
N4 N 0.1517(4) 0.0122(3) 0.2449(3) 0.0369(13) Uani 1 1 d . . . . .
N5 N 0.2051(4) 0.0407(3) 0.4394(3) 0.0357(12) Uani 1 1 d . . . . .
N6 N 0.1189(4) 0.0683(3) 0.4092(3) 0.0363(13) Uani 1 1 d . . . . .
N7 N 0.0000 0.1381(4) 0.2500 0.0333(17) Uani 1 2 d S T P . .
C1 C 0.2662(6) -0.1550(5) 0.5025(6) 0.062(2) Uani 1 1 d . . . . .
H1A H 0.3048 -0.1627 0.4725 0.092 Uiso 1 1 calc R U . . .
H1B H 0.2622 -0.1959 0.5312 0.092 Uiso 1 1 calc R U . . .
H1C H 0.2934 -0.1199 0.5449 0.092 Uiso 1 1 calc R U . . .
C2 C 0.1705(5) -0.1345(4) 0.4392(5) 0.0451(18) Uani 1 1 d . . . . .
C3 C 0.0889(5) -0.1669(4) 0.4172(5) 0.0463(18) Uani 1 1 d . . . . .
H3 H 0.0803 -0.2090 0.4372 0.056 Uiso 1 1 calc R U . . .
C4 C 0.0205(5) -0.1258(4) 0.3594(4) 0.0380(15) Uani 1 1 d . . . . .
C5 C -0.0802(5) -0.1396(4) 0.3164(5) 0.0457(18) Uani 1 1 d . . . . .
H5A H -0.1020 -0.1350 0.2546 0.068 Uiso 1 1 calc R U . . .
H5B H -0.1129 -0.1081 0.3364 0.068 Uiso 1 1 calc R U . . .
H5C H -0.0919 -0.1848 0.3297 0.068 Uiso 1 1 calc R U . . .
C6 C 0.3912(6) -0.0447(6) 0.3587(6) 0.078(4) Uani 1 1 d . . . . .
H6A H 0.4332 -0.0464 0.3313 0.118 Uiso 1 1 calc R U . . .
H6B H 0.3846 -0.0892 0.3780 0.118 Uiso 1 1 calc R U . . .
H6C H 0.4162 -0.0147 0.4078 0.118 Uiso 1 1 calc R U . . .
C7 C 0.2987(5) -0.0201(5) 0.2962(5) 0.052(2) Uani 1 1 d . . . . .
C8 C 0.2696(5) -0.0050(5) 0.2118(5) 0.055(2) Uani 1 1 d . . . . .
H8 H 0.3052 -0.0075 0.1801 0.066 Uiso 1 1 calc R U . . .
C9 C 0.1784(5) 0.0145(4) 0.1812(5) 0.0438(17) Uani 1 1 d . . . . .
C10 C 0.1122(6) 0.0332(5) 0.0925(5) 0.057(2) Uani 1 1 d . . . . .
H10A H 0.1169 0.0013 0.0521 0.086 Uiso 1 1 calc R U . . .
H10B H 0.1271 0.0776 0.0794 0.086 Uiso 1 1 calc R U . . .
H10C H 0.0492 0.0329 0.0879 0.086 Uiso 1 1 calc R U . . .
C11 C 0.3656(5) 0.0591(5) 0.5521(5) 0.061(2) Uani 1 1 d . . . . .
H11A H 0.3731 0.0155 0.5790 0.091 Uiso 1 1 calc R U . . .
H11B H 0.3975 0.0926 0.5958 0.091 Uiso 1 1 calc R U . . .
H11C H 0.3920 0.0583 0.5107 0.091 Uiso 1 1 calc R U . . .
C12 C 0.2653(5) 0.0758(4) 0.5075(4) 0.0443(18) Uani 1 1 d . . . . .
C13 C 0.2167(5) 0.1257(4) 0.5221(4) 0.0461(18) Uani 1 1 d . . . . .
H13 H 0.2403 0.1577 0.5664 0.055 Uiso 1 1 calc R U . . .
C14 C 0.1266(5) 0.1210(4) 0.4602(4) 0.0407(16) Uani 1 1 d . . . . .
C15 C 0.0485(6) 0.1649(4) 0.4488(5) 0.052(2) Uani 1 1 d . . . . .
H15A H 0.0648 0.2108 0.4435 0.078 Uiso 1 1 calc R U . . .
H15B H 0.0345 0.1608 0.4982 0.078 Uiso 1 1 calc R U . . .
H15C H -0.0058 0.1520 0.3971 0.078 Uiso 1 1 calc R U . . .
C16 C 0.0000 0.2063(6) 0.2500 0.042(2) Uani 1 2 d S T P . .
C17 C -0.0758(5) 0.2412(4) 0.2520(4) 0.0372(15) Uani 1 1 d . . . . .
C18 C -0.0745(6) 0.3099(4) 0.2506(4) 0.0471(18) Uani 1 1 d . . . . .
H18 H -0.1255 0.3341 0.2500 0.057 Uiso 1 1 calc R U . . .
C19 C 0.0000 0.3435(6) 0.2500 0.052(3) Uani 1 2 d S T P . .
H19 H 0.0000 0.3906 0.2500 0.063 Uiso 1 2 calc R U P . .
C20 C -0.1566(5) 0.2048(4) 0.2549(5) 0.0475(18) Uani 1 1 d . . . . .
H20 H -0.1357 0.1585 0.2738 0.057 Uiso 1 1 calc R U . . .
C21 C -0.2380(6) 0.2003(5) 0.1668(6) 0.061(2) Uani 1 1 d . . . . .
H21A H -0.2646 0.2444 0.1488 0.091 Uiso 1 1 calc R U . . .
H21B H -0.2849 0.1705 0.1694 0.091 Uiso 1 1 calc R U . . .
H21C H -0.2166 0.1830 0.1258 0.091 Uiso 1 1 calc R U . . .
C22 C -0.1896(7) 0.2340(6) 0.3181(6) 0.069(3) Uani 1 1 d . . . . .
H22A H -0.2173 0.2775 0.2979 0.103 Uiso 1 1 calc R U . . .
H22B H -0.1371 0.2386 0.3740 0.103 Uiso 1 1 calc R U . . .
H22C H -0.2357 0.2045 0.3228 0.103 Uiso 1 1 calc R U . . .
B1 B 0.2249(5) -0.0234(4) 0.4031(5) 0.0402(19) Uani 1 1 d . . . . .
O1 O 0.507(3) 0.1428(16) 0.1871(19) 0.157(7) Uani 0.5 1 d D U P A -1
C23 C 0.521(3) 0.126(2) 0.113(2) 0.148(8) Uani 0.5 1 d D U P A -1
H23A H 0.4775 0.0893 0.0866 0.178 Uiso 0.5 1 calc R U P A -1
H23B H 0.5833 0.1060 0.1366 0.178 Uiso 0.5 1 calc R U P A -1
C24 C 0.517(3) 0.1648(18) 0.042(3) 0.176(11) Uani 0.5 1 d D U P A -1
H24A H 0.5303 0.1364 0.0030 0.264 Uiso 0.5 1 calc R U P A -1
H24B H 0.4550 0.1837 0.0117 0.264 Uiso 0.5 1 calc R U P A -1
H24C H 0.5624 0.2006 0.0625 0.264 Uiso 0.5 1 calc R U P A -1
C25 C 0.501(6) 0.1296(15) 0.264(3) 0.141(7) Uani 0.5 1 d D U P A -1
H25A H 0.5564 0.1026 0.2965 0.169 Uiso 0.5 1 calc R U P A -1
H25B H 0.4483 0.0985 0.2463 0.169 Uiso 0.5 1 calc R U P A -1
C26 C 0.491(3) 0.1700(15) 0.329(3) 0.126(9) Uani 0.5 1 d D U P A -1
H26A H 0.4891 0.1412 0.3732 0.190 Uiso 0.5 1 calc R U P A -1
H26B H 0.5441 0.2000 0.3539 0.190 Uiso 0.5 1 calc R U P A -1
H26C H 0.4342 0.1958 0.3029 0.190 Uiso 0.5 1 calc R U P A -1

loop_
_atom_site_aniso_label
_atom_site_aniso_U_11
_atom_site_aniso_U_22
_atom_site_aniso_U_33
_atom_site_aniso_U_23
_atom_site_aniso_U_13
_atom_site_aniso_U_12
U1 0.0277(2) 0.0333(2) 0.02706(18) 0.000 0.00888(12) 0.000
N1 0.029(3) 0.039(3) 0.033(3) -0.001(2) 0.007(2) 0.007(2)
N2 0.027(3) 0.038(3) 0.034(3) 0.000(2) 0.010(2) 0.000(2)
N3 0.030(3) 0.048(4) 0.039(3) -0.012(3) 0.011(2) -0.002(2)
N4 0.032(3) 0.046(3) 0.031(3) -0.003(2) 0.011(2) -0.008(2)
N5 0.032(3) 0.045(3) 0.025(2) -0.004(2) 0.007(2) 0.002(3)
N6 0.032(3) 0.042(3) 0.026(3) -0.003(2) 0.004(2) 0.005(2)
N7 0.046(5) 0.022(4) 0.028(4) 0.000 0.012(3) 0.000
C1 0.050(5) 0.048(5) 0.068(6) 0.014(4) 0.007(4) 0.021(4)
C2 0.039(4) 0.043(4) 0.044(4) 0.004(3) 0.009(3) 0.012(3)
C3 0.055(5) 0.038(4) 0.043(4) 0.005(3) 0.017(3) 0.010(3)
C4 0.041(4) 0.036(4) 0.036(3) 0.004(3) 0.016(3) -0.004(3)
C5 0.043(4) 0.043(4) 0.051(4) 0.008(3) 0.021(3) -0.007(3)
C6 0.033(4) 0.138(10) 0.057(5) -0.039(6) 0.013(4) 0.008(5)
C7 0.028(4) 0.076(6) 0.049(4) -0.025(4) 0.014(3) 0.000(3)
C8 0.042(4) 0.079(6) 0.053(5) -0.025(4) 0.028(4) -0.014(4)
C9 0.045(4) 0.057(5) 0.039(4) -0.012(3) 0.026(3) -0.009(3)
C10 0.059(5) 0.074(6) 0.048(4) 0.002(4) 0.031(4) 0.003(5)
C11 0.038(4) 0.090(7) 0.045(4) -0.028(4) 0.008(3) -0.007(4)
C12 0.038(4) 0.061(5) 0.029(3) -0.009(3) 0.009(3) -0.004(3)
C13 0.051(4) 0.052(5) 0.030(3) -0.015(3) 0.011(3) -0.003(4)
C14 0.050(4) 0.043(4) 0.027(3) 0.000(3) 0.015(3) 0.004(3)
C15 0.058(5) 0.055(5) 0.042(4) -0.001(4) 0.021(4) 0.014(4)
C16 0.036(5) 0.044(6) 0.035(5) 0.000 0.006(4) 0.000
C17 0.039(4) 0.038(4) 0.029(3) 0.002(3) 0.009(3) 0.006(3)
C18 0.056(5) 0.042(4) 0.034(4) 0.005(3) 0.011(3) 0.009(3)
C19 0.066(8) 0.034(6) 0.040(6) 0.000 0.008(5) 0.000
C20 0.047(4) 0.046(5) 0.050(4) 0.009(4) 0.022(3) 0.015(3)
C21 0.046(5) 0.074(6) 0.060(5) -0.005(5) 0.021(4) -0.012(4)
C22 0.064(6) 0.086(8) 0.057(5) 0.002(5) 0.028(5) 0.018(5)
B1 0.033(4) 0.047(5) 0.032(4) -0.004(3) 0.006(3) 0.008(3)
O1 0.143(8) 0.154(9) 0.163(9) -0.005(7) 0.057(6) 0.003(7)
C23 0.136(9) 0.149(10) 0.158(10) -0.004(7) 0.061(7) -0.001(7)
C24 0.152(15) 0.170(16) 0.186(16) -0.037(13) 0.054(12) 0.007(13)
C25 0.132(8) 0.139(9) 0.150(10) -0.008(7) 0.060(7) 0.003(7)
C26 0.112(13) 0.079(13) 0.169(15) -0.035(11) 0.042(11) 0.023(11)

loop_
_atom_type_symbol
_atom_type_description
_atom_type_scat_dispersion_real
_atom_type_scat_dispersion_imag
_atom_type_scat_source
C C 0.0033 0.0016 'International Tables Vol C Tables 4.2.6.8 and 6.1.1.4'
H H 0.0000 0.0000 'International Tables Vol C Tables 4.2.6.8 and 6.1.1.4'
B B 0.0013 0.0007 'International Tables Vol C Tables 4.2.6.8 and 6.1.1.4'
N N 0.0061 0.0033 'International Tables Vol C Tables 4.2.6.8 and 6.1.1.4'
U U -9.6767 9.6646 'International Tables Vol C Tables 4.2.6.8 and 6.1.1.4'
O O 0.0106 0.0060 'International Tables Vol C Tables 4.2.6.8 and 6.1.1.4'

loop_
_geom_angle_atom_site_label_1
_geom_angle_atom_site_label_2
_geom_angle_atom_site_label_3
_geom_angle
_geom_angle_site_symmetry_1
_geom_angle_site_symmetry_3
N7 U1 N4 102.29(14) . .
N7 U1 N4 102.29(14) . 2
N4 U1 N4 155.4(3) . 2
N7 U1 N6 77.14(13) . 2
N4 U1 N6 106.36(18) . 2
N4 U1 N6 79.23(17) 2 2
N7 U1 N6 77.14(13) . .
N4 U1 N6 79.23(17) . .
N4 U1 N6 106.36(18) 2 .
N6 U1 N6 154.3(3) 2 .
N7 U1 N2 145.15(12) . .
N4 U1 N2 76.03(18) . .
N4 U1 N2 83.80(17) 2 .
N6 U1 N2 137.32(17) 2 .
N6 U1 N2 68.29(17) . .
N7 U1 N2 145.15(12) . 2
N4 U1 N2 83.80(17) . 2
N4 U1 N2 76.03(18) 2 2
N6 U1 N2 68.29(17) 2 2
N6 U1 N2 137.32(17) . 2
N2 U1 N2 69.7(2) . 2
C2 N1 N2 109.7(6) . .
C2 N1 B1 126.7(6) . .
N2 N1 B1 123.5(6) . .
C4 N2 N1 105.7(5) . .
C4 N2 U1 136.2(4) . .
N1 N2 U1 118.1(4) . .
C7 N3 N4 109.7(6) . .
C7 N3 B1 127.8(6) . .
N4 N3 B1 122.5(5) . .
C9 N4 N3 105.8(6) . .
C9 N4 U1 132.2(5) . .
N3 N4 U1 122.0(4) . .
C12 N5 N6 110.1(6) . .
C12 N5 B1 127.1(6) . .
N6 N5 B1 122.7(5) . .
C14 N6 N5 106.0(5) . .
C14 N6 U1 132.5(4) . .
N5 N6 U1 117.5(4) . .
C16 N7 U1 180.0 . .
C2 C1 H1A 109.5 . .
C2 C1 H1B 109.5 . .
H1A C1 H1B 109.5 . .
C2 C1 H1C 109.5 . .
H1A C1 H1C 109.5 . .
H1B C1 H1C 109.5 . .
N1 C2 C3 108.6(6) . .
N1 C2 C1 122.7(7) . .
C3 C2 C1 128.7(8) . .
C2 C3 C4 106.3(7) . .
C2 C3 H3 126.9 . .
C4 C3 H3 126.9 . .
N2 C4 C3 109.7(6) . .
N2 C4 C5 123.5(6) . .
C3 C4 C5 126.8(7) . .
C4 C5 H5A 109.5 . .
C4 C5 H5B 109.5 . .
H5A C5 H5B 109.5 . .
C4 C5 H5C 109.5 . .
H5A C5 H5C 109.5 . .
H5B C5 H5C 109.5 . .
C7 C6 H6A 109.5 . .
C7 C6 H6B 109.5 . .
H6A C6 H6B 109.5 . .
C7 C6 H6C 109.5 . .
H6A C6 H6C 109.5 . .
H6B C6 H6C 109.5 . .
N3 C7 C8 108.0(7) . .
N3 C7 C6 123.2(8) . .
C8 C7 C6 128.8(7) . .
C7 C8 C9 107.0(7) . .
C7 C8 H8 126.5 . .
C9 C8 H8 126.5 . .
N4 C9 C8 109.5(7) . .
N4 C9 C10 121.2(7) . .
C8 C9 C10 129.2(7) . .
C9 C10 H10A 109.5 . .
C9 C10 H10B 109.5 . .
H10A C10 H10B 109.5 . .
C9 C10 H10C 109.5 . .
H10A C10 H10C 109.5 . .
H10B C10 H10C 109.5 . .
C12 C11 H11A 109.5 . .
C12 C11 H11B 109.5 . .
H11A C11 H11B 109.5 . .
C12 C11 H11C 109.5 . .
H11A C11 H11C 109.5 . .
H11B C11 H11C 109.5 . .
N5 C12 C13 107.3(6) . .
N5 C12 C11 122.4(7) . .
C13 C12 C11 130.2(7) . .
C12 C13 C14 107.1(6) . .
C12 C13 H13 126.4 . .
C14 C13 H13 126.4 . .
N6 C14 C13 109.4(6) . .
N6 C14 C15 123.3(7) . .
C13 C14 C15 127.3(7) . .
C14 C15 H15A 109.5 . .
C14 C15 H15B 109.5 . .
H15A C15 H15B 109.5 . .
C14 C15 H15C 109.5 . .
H15A C15 H15C 109.5 . .
H15B C15 H15C 109.5 . .
N7 C16 C17 119.8(5) . .
N7 C16 C17 119.8(5) . 2
C17 C16 C17 120.4(10) . 2
C18 C17 C16 118.5(8) . .
C18 C17 C20 120.4(7) . .
C16 C17 C20 121.1(7) . .
C19 C18 C17 120.7(8) . .
C19 C18 H18 119.6 . .
C17 C18 H18 119.6 . .
C18 C19 C18 121.1(11) . 2
C18 C19 H19 119.5 . .
C18 C19 H19 119.5 2 .
C17 C20 C22 113.9(7) . .
C17 C20 C21 111.9(6) . .
C22 C20 C21 109.3(7) . .
C17 C20 H20 107.1 . .
C22 C20 H20 107.1 . .
C21 C20 H20 107.1 . .
C20 C21 H21A 109.5 . .
C20 C21 H21B 109.5 . .
H21A C21 H21B 109.5 . .
C20 C21 H21C 109.5 . .
H21A C21 H21C 109.5 . .
H21B C21 H21C 109.5 . .
C20 C22 H22A 109.5 . .
C20 C22 H22B 109.5 . .
H22A C22 H22B 109.5 . .
C20 C22 H22C 109.5 . .
H22A C22 H22C 109.5 . .
H22B C22 H22C 109.5 . .
N5 B1 N1 109.7(6) . .
N5 B1 N3 111.1(6) . .
N1 B1 N3 112.4(6) . .
C25 O1 C23 155(4) . .
O1 C23 C24 133(4) . .
O1 C23 H23A 104.1 . .
C24 C23 H23A 104.1 . .
O1 C23 H23B 104.1 . .
C24 C23 H23B 104.1 . .
H23A C23 H23B 105.5 . .
C23 C24 H24A 109.5 . .
C23 C24 H24B 109.5 . .
H24A C24 H24B 109.5 . .
C23 C24 H24C 109.5 . .
H24A C24 H24C 109.5 . .
H24B C24 H24C 109.5 . .
O1 C25 C26 135(3) . .
O1 C25 H25A 103.4 . .
C26 C25 H25A 103.4 . .
O1 C25 H25B 103.4 . .
C26 C25 H25B 103.4 . .
H25A C25 H25B 105.2 . .
C25 C26 H26A 109.5 . .
C25 C26 H26B 109.5 . .
H26A C26 H26B 109.5 . .
C25 C26 H26C 109.5 . .
H26A C26 H26C 109.5 . .
H26B C26 H26C 109.5 . .

loop_
_geom_bond_atom_site_label_1
_geom_bond_atom_site_label_2
_geom_bond_distance
_geom_bond_site_symmetry_2
U1 N7 2.003(7) .
U1 N4 2.533(6) .
U1 N4 2.533(6) 2
U1 N6 2.666(5) 2
U1 N6 2.666(5) .
U1 N2 2.681(6) .
U1 N2 2.681(6) 2
N1 C2 1.346(9) .
N1 N2 1.390(7) .
N1 B1 1.541(11) .
N2 C4 1.354(9) .
N3 C7 1.340(9) .
N3 N4 1.391(8) .
N3 B1 1.555(10) .
N4 C9 1.350(9) .
N5 C12 1.362(9) .
N5 N6 1.370(8) .
N5 B1 1.532(10) .
N6 C14 1.357(9) .
N7 C16 1.377(13) .
C1 C2 1.512(10) .
C1 H1A 0.9800 .
C1 H1B 0.9800 .
C1 H1C 0.9800 .
C2 C3 1.365(11) .
C3 C4 1.398(10) .
C3 H3 0.9500 .
C4 C5 1.487(10) .
C5 H5A 0.9800 .
C5 H5B 0.9800 .
C5 H5C 0.9800 .
C6 C7 1.499(12) .
C6 H6A 0.9800 .
C6 H6B 0.9800 .
C6 H6C 0.9800 .
C7 C8 1.369(12) .
C8 C9 1.383(11) .
C8 H8 0.9500 .
C9 C10 1.497(11) .
C10 H10A 0.9800 .
C10 H10B 0.9800 .
C10 H10C 0.9800 .
C11 C12 1.495(11) .
C11 H11A 0.9800 .
C11 H11B 0.9800 .
C11 H11C 0.9800 .
C12 C13 1.363(11) .
C13 C14 1.386(10) .
C13 H13 0.9500 .
C14 C15 1.478(10) .
C15 H15A 0.9800 .
C15 H15B 0.9800 .
C15 H15C 0.9800 .
C16 C17 1.420(9) .
C16 C17 1.420(9) 2
C17 C18 1.388(11) .
C17 C20 1.513(11) .
C18 C19 1.380(10) .
C18 H18 0.9500 .
C19 C18 1.380(10) 2
C19 H19 0.9500 .
C20 C22 1.528(11) .
C20 C21 1.529(11) .
C20 H20 1.0000 .
C21 H21A 0.9800 .
C21 H21B 0.9800 .
C21 H21C 0.9800 .
C22 H22A 0.9800 .
C22 H22B 0.9800 .
C22 H22C 0.9800 .
O1 C25 1.406(19) .
O1 C23 1.433(19) .
C23 C24 1.44(3) .
C23 H23A 0.9900 .
C23 H23B 0.9900 .
C24 H24A 0.9800 .
C24 H24B 0.9800 .
C24 H24C 0.9800 .
C25 C26 1.45(3) .
C25 H25A 0.9900 .
C25 H25B 0.9900 .
C26 H26A 0.9800 .
C26 H26B 0.9800 .
C26 H26C 0.9800 .

loop_
_geom_torsion_atom_site_label_1
_geom_torsion_atom_site_label_2
_geom_torsion_atom_site_label_3
_geom_torsion_atom_site_label_4
_geom_torsion
_geom_torsion_site_symmetry_1
_geom_torsion_site_symmetry_4
C2 N1 N2 C4 -0.2(7) . .
B1 N1 N2 C4 -179.1(6) . .
C2 N1 N2 U1 -178.6(4) . .
B1 N1 N2 U1 2.5(8) . .
C7 N3 N4 C9 1.6(8) . .
B1 N3 N4 C9 -177.4(7) . .
C7 N3 N4 U1 -179.3(5) . .
B1 N3 N4 U1 1.7(8) . .
C12 N5 N6 C14 -0.4(8) . .
B1 N5 N6 C14 175.6(6) . .
C12 N5 N6 U1 160.1(5) . .
B1 N5 N6 U1 -23.9(8) . .
N2 N1 C2 C3 0.2(8) . .
B1 N1 C2 C3 179.1(7) . .
N2 N1 C2 C1 -177.3(7) . .
B1 N1 C2 C1 1.6(12) . .
N1 C2 C3 C4 -0.2(9) . .
C1 C2 C3 C4 177.2(8) . .
N1 N2 C4 C3 0.1(8) . .
U1 N2 C4 C3 178.1(5) . .
N1 N2 C4 C5 -179.3(7) . .
U1 N2 C4 C5 -1.3(11) . .
C2 C3 C4 N2 0.1(9) . .
C2 C3 C4 C5 179.4(7) . .
N4 N3 C7 C8 -1.3(9) . .
B1 N3 C7 C8 177.6(7) . .
N4 N3 C7 C6 -179.9(8) . .
B1 N3 C7 C6 -1.0(14) . .
N3 C7 C8 C9 0.5(10) . .
C6 C7 C8 C9 179.0(10) . .
N3 N4 C9 C8 -1.2(9) . .
U1 N4 C9 C8 179.8(5) . .
N3 N4 C9 C10 176.2(7) . .
U1 N4 C9 C10 -2.7(11) . .
C7 C8 C9 N4 0.5(10) . .
C7 C8 C9 C10 -176.7(9) . .
N6 N5 C12 C13 1.2(9) . .
B1 N5 C12 C13 -174.6(7) . .
N6 N5 C12 C11 -177.5(7) . .
B1 N5 C12 C11 6.7(12) . .
N5 C12 C13 C14 -1.5(9) . .
C11 C12 C13 C14 177.1(9) . .
N5 N6 C14 C13 -0.5(8) . .
U1 N6 C14 C13 -156.8(5) . .
N5 N6 C14 C15 179.7(7) . .
U1 N6 C14 C15 23.5(11) . .
C12 C13 C14 N6 1.2(9) . .
C12 C13 C14 C15 -179.0(8) . .
N7 C16 C17 C18 -179.0(4) . .
C17 C16 C17 C18 1.0(4) 2 .
N7 C16 C17 C20 0.5(7) . .
C17 C16 C17 C20 -179.5(7) 2 .
C16 C17 C18 C19 -2.1(9) . .
C20 C17 C18 C19 178.4(5) . .
C17 C18 C19 C18 1.1(5) . 2
C18 C17 C20 C22 -44.2(9) . .
C16 C17 C20 C22 136.3(6) . .
C18 C17 C20 C21 80.4(9) . .
C16 C17 C20 C21 -99.1(8) . .
C12 N5 B1 N1 126.7(7) . .
N6 N5 B1 N1 -48.6(8) . .
C12 N5 B1 N3 -108.5(8) . .
N6 N5 B1 N3 76.2(8) . .
C2 N1 B1 N5 -116.7(7) . .
N2 N1 B1 N5 62.1(8) . .
C2 N1 B1 N3 119.2(7) . .
N2 N1 B1 N3 -62.0(8) . .
C7 N3 B1 N5 119.0(8) . .
N4 N3 B1 N5 -62.2(8) . .
C7 N3 B1 N1 -117.7(8) . .
N4 N3 B1 N1 61.1(9) . .
C25 O1 C23 C24 177(8) . .
C23 O1 C25 C26 173(6) . .
